data_2225431
loop_
_publ_author_name
'Choi, Hong Dae'
'Seo, Pil Ja'
'Son, Byeng Wha'
'Lee, Uk'

_publ_section_title
;
 2-(4-Chlorophenyl)-3-ethylsulfinyl-5-fluoro-1-benzofuran
;
_journal_coeditor_code BH2275
_journal_issue 4
_journal_name_full 'Acta Crystallographica Section E'
_journal_page_first o770
_journal_paper_doi 10.1107/S1600536810008172
_journal_volume 66
_journal_year 2010
_chemical_formula_iupac 'C16 H12 Cl F O2 S'
_chemical_formula_moiety 'C16 H12 Cl F O2 S'
_chemical_formula_sum 'C16 H12 Cl F O2 S'
_chemical_formula_weight 322.77
_chemical_melting_point_gt 405
_chemical_melting_point_lt 406
_chemical_name_systematic
;
2-(4-Chlorophenyl)-3-ethylsulfinyl-5-fluoro-1-benzofuran
;
_space_group_IT_number 14
_symmetry_cell_setting monoclinic
_symmetry_space_group_name_Hall '-P 2ybc'
_symmetry_space_group_name_H-M 'P 1 21/c 1'
_atom_sites_solution_hydrogens difmap
_atom_sites_solution_primary direct
_atom_sites_solution_secondary difmap
_cell_angle_alpha 90.00
_cell_angle_beta 106.5180(10)
_cell_angle_gamma 90.00
_cell_formula_units_Z 4
_cell_length_a 11.5257(9)
_cell_length_b 7.9655(6)
_cell_length_c 16.3950(10)
_cell_measurement_reflns_used 5508
_cell_measurement_temperature 173(2)
_cell_measurement_theta_max 27.44
_cell_measurement_theta_min 2.59
_cell_volume 1443.07(18)
_computing_cell_refinement 'SAINT (Bruker, 2009)'
_computing_data_collection 'APEX2 (Bruker, 2009)'
_computing_data_reduction 'SAINT (Bruker, 2009)'
_computing_molecular_graphics 'ORTEP-3 (Farrugia, 1997) and DIAMOND (Brandenburg, 1998)'
_computing_publication_material 'SHELXL97 (Sheldrick, 2008)'
_computing_structure_refinement 'SHELXL97 (Sheldrick, 2008)'
_computing_structure_solution 'SHELXS97 (Sheldrick, 2008)'
_diffrn_ambient_temperature 173(2)
_diffrn_detector_area_resol_mean 10.0
_diffrn_measured_fraction_theta_full 0.992
_diffrn_measured_fraction_theta_max 0.992
_diffrn_measurement_device_type 'Bruker SMART APEXII CCD'
_diffrn_measurement_method '\f and \w scans'
_diffrn_radiation_monochromator 'Bruker HELIOS graded multilayer optics'
_diffrn_radiation_source 'Rotating Anode'
_diffrn_radiation_type MoK\a
_diffrn_radiation_wavelength 0.71073
_diffrn_reflns_av_R_equivalents 0.0280
_diffrn_reflns_av_sigmaI/netI 0.0279
_diffrn_reflns_limit_h_max 14
_diffrn_reflns_limit_h_min -14
_diffrn_reflns_limit_k_max 10
_diffrn_reflns_limit_k_min -10
_diffrn_reflns_limit_l_max 20
_diffrn_reflns_limit_l_min -21
_diffrn_reflns_number 12345
_diffrn_reflns_theta_full 27.48
_diffrn_reflns_theta_max 27.48
_diffrn_reflns_theta_min 1.84
_diffrn_standards_number 0
_exptl_absorpt_coefficient_mu 0.421
_exptl_absorpt_correction_T_max 0.8667
_exptl_absorpt_correction_T_min 0.8497
_exptl_absorpt_correction_type multi-scan
_exptl_absorpt_process_details '(SADABS; Bruker, 2009)'
_exptl_crystal_colour colourless
_exptl_crystal_density_diffrn 1.486
_exptl_crystal_density_method 'not measured'
_exptl_crystal_description block
_exptl_crystal_F_000 664
_exptl_crystal_size_max 0.40
_exptl_crystal_size_mid 0.35
_exptl_crystal_size_min 0.35
_refine_diff_density_max 0.292
_refine_diff_density_min -0.266
_refine_ls_extinction_method none
_refine_ls_goodness_of_fit_ref 1.045
_refine_ls_hydrogen_treatment constr
_refine_ls_matrix_type full
_refine_ls_number_constraints 0
_refine_ls_number_parameters 191
_refine_ls_number_reflns 3290
_refine_ls_number_restraints 0
_refine_ls_restrained_S_all 1.045
_refine_ls_R_factor_all 0.0474
_refine_ls_R_factor_gt 0.0344
_refine_ls_shift/esd_max 0.000
_refine_ls_shift/su_max_lt 0.001
_refine_ls_shift/su_mean 0.000
_refine_ls_structure_factor_coef Fsqd
_refine_ls_weighting_details 'calc w=1/[\s^2^(Fo^2^)+(0.0338P)^2^+0.7418P] where P=(Fo^2^+2Fc^2^)/3'
_refine_ls_weighting_scheme calc
_refine_ls_wR_factor_gt 0.0786
_refine_ls_wR_factor_ref 0.0848
_reflns_number_gt 2713
_reflns_number_total 3290
_reflns_threshold_expression I>2\s(I)
_cod_data_source_file bh2275.cif
_cod_data_source_block I
_cod_original_sg_symbol_H-M 'P 21/c'
_cod_database_code 2225431
_cod_database_fobs_code 2225431

loop_
_symmetry_equiv_pos_as_xyz
'x, y, z'
'-x, y+1/2, -z+1/2'
'-x, -y, -z'
'x, -y-1/2, z-1/2'

loop_
_atom_site_type_symbol
_atom_site_label
_atom_site_fract_x
_atom_site_fract_y
_atom_site_fract_z
_atom_site_U_iso_or_equiv
_atom_site_adp_type
_atom_site_calc_flag
_atom_site_refinement_flags
_atom_site_occupancy
_atom_site_disorder_assembly
_atom_site_disorder_group
Cl Cl 1.01429(4) 0.47181(6) 0.72194(3) 0.03651(13) Uani d . 1 . .
S S 0.37916(4) 0.44605(5) 0.71678(2) 0.02292(11) Uani d . 1 . .
F F -0.02836(9) 0.79231(16) 0.49298(7) 0.0447(3) Uani d . 1 . .
O O1 0.45081(10) 0.71492(14) 0.53223(7) 0.0262(3) Uani d . 1 . .
O O2 0.30653(12) 0.54333(16) 0.76279(8) 0.0335(3) Uani d . 1 . .
C C1 0.38345(15) 0.56819(19) 0.62737(10) 0.0228(3) Uani d . 1 . .
C C2 0.28142(15) 0.6562(2) 0.57188(10) 0.0242(3) Uani d . 1 . .
C C3 0.15813(15) 0.6723(2) 0.56551(11) 0.0282(4) Uani d . 1 . .
H H3 0.1231 0.6178 0.6028 0.034 Uiso calc R 1 . .
C C4 0.09200(16) 0.7732(2) 0.50110(12) 0.0321(4) Uani d . 1 . .
C C5 0.13881(17) 0.8572(2) 0.44327(11) 0.0328(4) Uani d . 1 . .
H H5 0.0886 0.9230 0.4008 0.039 Uiso calc R 1 . .
C C6 0.26012(17) 0.8427(2) 0.44906(11) 0.0292(4) Uani d . 1 . .
H H6 0.2942 0.8969 0.4112 0.035 Uiso calc R 1 . .
C C7 0.32842(15) 0.7429(2) 0.51444(10) 0.0249(3) Uani d . 1 . .
C C8 0.48285(15) 0.6093(2) 0.60191(10) 0.0233(3) Uani d . 1 . .
C C9 0.61217(15) 0.5719(2) 0.63190(10) 0.0236(3) Uani d . 1 . .
C C10 0.65770(15) 0.4350(2) 0.68435(11) 0.0262(4) Uani d . 1 . .
H H10 0.6045 0.3628 0.7002 0.031 Uiso calc R 1 . .
C C11 0.78105(15) 0.4052(2) 0.71314(11) 0.0274(4) Uani d . 1 . .
H H11 0.8108 0.3149 0.7489 0.033 Uiso calc R 1 . .
C C12 0.85925(15) 0.5115(2) 0.68801(11) 0.0270(4) Uani d . 1 . .
C C13 0.81697(16) 0.6470(2) 0.63528(11) 0.0308(4) Uani d . 1 . .
H H13 0.8706 0.7166 0.6183 0.037 Uiso calc R 1 . .
C C14 0.69410(16) 0.6776(2) 0.60811(11) 0.0288(4) Uani d . 1 . .
H H14 0.6653 0.7698 0.5735 0.035 Uiso calc R 1 . .
C C15 0.28229(16) 0.2801(2) 0.66061(11) 0.0285(4) Uani d . 1 . .
H H15A 0.2502 0.2179 0.7002 0.034 Uiso calc R 1 . .
H H15B 0.2146 0.3287 0.6177 0.034 Uiso calc R 1 . .
C C16 0.3499(2) 0.1613(2) 0.61849(13) 0.0414(5) Uani d . 1 . .
H H16A 0.3808 0.2223 0.5786 0.062 Uiso calc R 1 . .
H H16B 0.2959 0.0750 0.5891 0.062 Uiso calc R 1 . .
H H16C 0.4159 0.1113 0.6610 0.062 Uiso calc R 1 . .

loop_
_atom_site_aniso_label
_atom_site_aniso_U_11
_atom_site_aniso_U_22
_atom_site_aniso_U_33
_atom_site_aniso_U_12
_atom_site_aniso_U_13
_atom_site_aniso_U_23
Cl 0.0231(2) 0.0483(3) 0.0378(3) 0.00038(19) 0.00815(18) -0.0005(2)
S 0.0255(2) 0.0234(2) 0.0200(2) 0.00029(16) 0.00665(15) 0.00033(15)
F 0.0275(6) 0.0575(8) 0.0458(7) 0.0124(5) 0.0052(5) 0.0073(6)
O1 0.0286(6) 0.0259(6) 0.0249(6) 0.0006(5) 0.0091(5) 0.0030(5)
O2 0.0433(8) 0.0313(7) 0.0311(7) 0.0041(6) 0.0192(6) -0.0023(5)
C1 0.0251(8) 0.0207(8) 0.0223(8) 0.0015(6) 0.0065(6) 0.0010(6)
C2 0.0293(9) 0.0213(8) 0.0218(8) 0.0021(7) 0.0072(7) -0.0013(6)
C3 0.0279(9) 0.0302(9) 0.0269(9) 0.0025(7) 0.0085(7) 0.0007(7)
C4 0.0275(9) 0.0348(10) 0.0315(9) 0.0059(8) 0.0043(7) -0.0031(8)
C5 0.0400(11) 0.0291(9) 0.0246(9) 0.0081(8) 0.0017(8) 0.0012(7)
C6 0.0407(10) 0.0249(9) 0.0218(8) 0.0019(7) 0.0086(7) 0.0001(7)
C7 0.0284(9) 0.0226(8) 0.0240(8) 0.0017(7) 0.0077(7) -0.0024(6)
C8 0.0292(9) 0.0191(8) 0.0218(8) -0.0012(7) 0.0077(7) -0.0008(6)
C9 0.0254(8) 0.0234(8) 0.0227(8) -0.0014(6) 0.0080(7) -0.0040(6)
C10 0.0264(9) 0.0224(8) 0.0322(9) -0.0027(7) 0.0123(7) -0.0007(7)
C11 0.0290(9) 0.0233(8) 0.0300(9) 0.0030(7) 0.0086(7) 0.0006(7)
C12 0.0221(8) 0.0329(9) 0.0260(8) -0.0008(7) 0.0070(7) -0.0068(7)
C13 0.0303(9) 0.0343(10) 0.0298(9) -0.0074(8) 0.0115(8) 0.0017(8)
C14 0.0313(9) 0.0293(9) 0.0258(9) -0.0029(7) 0.0082(7) 0.0037(7)
C15 0.0308(9) 0.0234(8) 0.0286(9) -0.0050(7) 0.0038(7) 0.0005(7)
C16 0.0585(13) 0.0296(10) 0.0344(11) 0.0016(9) 0.0105(9) -0.0066(8)

loop_
_atom_type_symbol
_atom_type_description
_atom_type_scat_dispersion_real
_atom_type_scat_dispersion_imag
_atom_type_scat_source
C C 0.0033 0.0016 'International Tables Vol C Tables 4.2.6.8 and 6.1.1.4'
H H 0.0000 0.0000 'International Tables Vol C Tables 4.2.6.8 and 6.1.1.4'
O O 0.0106 0.0060 'International Tables Vol C Tables 4.2.6.8 and 6.1.1.4'
F F 0.0171 0.0103 'International Tables Vol C Tables 4.2.6.8 and 6.1.1.4'
S S 0.1246 0.1234 'International Tables Vol C Tables 4.2.6.8 and 6.1.1.4'
Cl Cl 0.1484 0.1585 'International Tables Vol C Tables 4.2.6.8 and 6.1.1.4'

loop_
_geom_angle_atom_site_label_1
_geom_angle_atom_site_label_2
_geom_angle_atom_site_label_3
_geom_angle_site_symmetry_1
_geom_angle_site_symmetry_3
_geom_angle
_geom_angle_publ_flag
O2 S C1 . . 106.53(7) ?
O2 S C15 . . 106.47(8) ?
C1 S C15 . . 97.97(8) ?
C7 O1 C8 . . 106.91(12) ?
C8 C1 C2 . . 107.11(14) ?
C8 C1 S . . 127.41(13) ?
C2 C1 S . . 125.26(12) ?
C7 C2 C3 . . 118.97(15) ?
C7 C2 C1 . . 105.19(14) ?
C3 C2 C1 . . 135.83(16) ?
C4 C3 C2 . . 116.15(16) ?
C4 C3 H3 . . 121.9 ?
C2 C3 H3 . . 121.9 ?
F C4 C3 . . 117.85(16) ?
F C4 C5 . . 117.48(16) ?
C3 C4 C5 . . 124.67(17) ?
C6 C5 C4 . . 119.71(16) ?
C6 C5 H5 . . 120.1 ?
C4 C5 H5 . . 120.1 ?
C5 C6 C7 . . 116.30(16) ?
C5 C6 H6 . . 121.8 ?
C7 C6 H6 . . 121.8 ?
O1 C7 C6 . . 125.43(15) ?
O1 C7 C2 . . 110.38(14) ?
C6 C7 C2 . . 124.18(16) ?
C1 C8 O1 . . 110.38(14) ?
C1 C8 C9 . . 135.43(15) ?
O1 C8 C9 . . 114.16(14) ?
C10 C9 C14 . . 118.43(16) ?
C10 C9 C8 . . 122.36(15) ?
C14 C9 C8 . . 119.21(15) ?
C11 C10 C9 . . 120.90(16) ?
C11 C10 H10 . . 119.5 ?
C9 C10 H10 . . 119.5 ?
C12 C11 C10 . . 119.14(16) ?
C12 C11 H11 . . 120.4 ?
C10 C11 H11 . . 120.4 ?
C11 C12 C13 . . 121.38(16) ?
C11 C12 Cl . . 119.38(14) ?
C13 C12 Cl . . 119.23(14) ?
C14 C13 C12 . . 119.14(16) ?
C14 C13 H13 . . 120.4 ?
C12 C13 H13 . . 120.4 ?
C13 C14 C9 . . 121.00(16) ?
C13 C14 H14 . . 119.5 ?
C9 C14 H14 . . 119.5 ?
C16 C15 S . . 111.53(13) ?
C16 C15 H15A . . 109.3 ?
S C15 H15A . . 109.3 ?
C16 C15 H15B . . 109.3 ?
S C15 H15B . . 109.3 ?
H15A C15 H15B . . 108.0 ?
C15 C16 H16A . . 109.5 ?
C15 C16 H16B . . 109.5 ?
H16A C16 H16B . . 109.5 ?
C15 C16 H16C . . 109.5 ?
H16A C16 H16C . . 109.5 ?
H16B C16 H16C . . 109.5 ?

loop_
_geom_bond_atom_site_label_1
_geom_bond_atom_site_label_2
_geom_bond_site_symmetry_2
_geom_bond_distance
_geom_bond_publ_flag
Cl C12 . 1.7427(17) ?
S O2 . 1.4930(12) ?
S C1 . 1.7717(16) ?
S C15 . 1.8047(17) ?
F C4 . 1.364(2) ?
O1 C7 . 1.375(2) ?
O1 C8 . 1.3820(19) ?
C1 C8 . 1.366(2) ?
C1 C2 . 1.447(2) ?
C2 C7 . 1.395(2) ?
C2 C3 . 1.401(2) ?
C3 C4 . 1.373(2) ?
C3 H3 . 0.9300 ?
C4 C5 . 1.389(3) ?
C5 C6 . 1.379(3) ?
C5 H5 . 0.9300 ?
C6 C7 . 1.386(2) ?
C6 H6 . 0.9300 ?
C8 C9 . 1.461(2) ?
C9 C10 . 1.395(2) ?
C9 C14 . 1.401(2) ?
C10 C11 . 1.385(2) ?
C10 H10 . 0.9300 ?
C11 C12 . 1.382(2) ?
C11 H11 . 0.9300 ?
C12 C13 . 1.382(2) ?
C13 C14 . 1.380(2) ?
C13 H13 . 0.9300 ?
C14 H14 . 0.9300 ?
C15 C16 . 1.512(3) ?
C15 H15A . 0.9700 ?
C15 H15B . 0.9700 ?
C16 H16A . 0.9600 ?
C16 H16B . 0.9600 ?
C16 H16C . 0.9600 ?

loop_
_geom_hbond_atom_site_label_D
_geom_hbond_atom_site_label_H
_geom_hbond_atom_site_label_A
_geom_hbond_site_symmetry_A
_geom_hbond_distance_DH
_geom_hbond_distance_HA
_geom_hbond_distance_DA
_geom_hbond_angle_DHA
_geom_hbond_publ_flag
C6 H6 O2 4_575 0.93 2.52 3.371(2) 151.9 yes
C11 H11 O2 2_646 0.93 2.53 3.116(2) 121.3 yes
C15 H15A Cg 2_646 0.97 2.66 3.560(2) 155.4 yes

loop_
_geom_torsion_atom_site_label_1
_geom_torsion_atom_site_label_2
_geom_torsion_atom_site_label_3
_geom_torsion_atom_site_label_4
_geom_torsion_site_symmetry_1
_geom_torsion_site_symmetry_2
_geom_torsion_site_symmetry_3
_geom_torsion_site_symmetry_4
_geom_torsion
_geom_torsion_publ_flag
O2 S C1 C8 . . . . 130.71(15) ?
C15 S C1 C8 . . . . -119.40(16) ?
O2 S C1 C2 . . . . -43.25(16) ?
C15 S C1 C2 . . . . 66.64(15) ?
C8 C1 C2 C7 . . . . 1.33(18) ?
S C1 C2 C7 . . . . 176.32(12) ?
C8 C1 C2 C3 . . . . -177.60(19) ?
S C1 C2 C3 . . . . -2.6(3) ?
C7 C2 C3 C4 . . . . 0.7(2) ?
C1 C2 C3 C4 . . . . 179.52(18) ?
C2 C3 C4 F . . . . -179.86(15) ?
C2 C3 C4 C5 . . . . 0.3(3) ?
F C4 C5 C6 . . . . 179.66(16) ?
C3 C4 C5 C6 . . . . -0.5(3) ?
C4 C5 C6 C7 . . . . -0.3(3) ?
C8 O1 C7 C6 . . . . 179.89(16) ?
C8 O1 C7 C2 . . . . -0.08(17) ?
C5 C6 C7 O1 . . . . -178.60(15) ?
C5 C6 C7 C2 . . . . 1.4(3) ?
C3 C2 C7 O1 . . . . 178.38(14) ?
C1 C2 C7 O1 . . . . -0.77(18) ?
C3 C2 C7 C6 . . . . -1.6(3) ?
C1 C2 C7 C6 . . . . 179.26(15) ?
C2 C1 C8 O1 . . . . -1.44(18) ?
S C1 C8 O1 . . . . -176.28(11) ?
C2 C1 C8 C9 . . . . 176.59(17) ?
S C1 C8 C9 . . . . 1.8(3) ?
C7 O1 C8 C1 . . . . 0.97(17) ?
C7 O1 C8 C9 . . . . -177.52(13) ?
C1 C8 C9 C10 . . . . 20.4(3) ?
O1 C8 C9 C10 . . . . -161.65(14) ?
C1 C8 C9 C14 . . . . -158.99(19) ?
O1 C8 C9 C14 . . . . 19.0(2) ?
C14 C9 C10 C11 . . . . 0.8(2) ?
C8 C9 C10 C11 . . . . -178.60(15) ?
C9 C10 C11 C12 . . . . -1.2(3) ?
C10 C11 C12 C13 . . . . 0.4(3) ?
C10 C11 C12 Cl . . . . -178.48(13) ?
C11 C12 C13 C14 . . . . 0.8(3) ?
Cl C12 C13 C14 . . . . 179.64(14) ?
C12 C13 C14 C9 . . . . -1.2(3) ?
C10 C9 C14 C13 . . . . 0.4(3) ?
C8 C9 C14 C13 . . . . 179.81(16) ?
O2 S C15 C16 . . . . -174.17(12) ?
C1 S C15 C16 . . . . 75.90(14) ?
